data_4135406
loop_
_publ_author_name
'Tang, Yuan-Yuan'
'Xie, Yongfa'
'Ai, Yong'
'Liao, Wei-Qiang'
'Li, Peng-Fei'
'Nakamura, Takayoshi'
'Xiong, Ren-Gen'

_publ_section_title
;
 Organic Ferroelectric Vortex-Antivortex Domain Structure.
;
_journal_issue 52
_journal_name_full 'Journal of the American Chemical Society'
_journal_page_first 21932
_journal_page_last 21937
_journal_paper_doi 10.1021/jacs.0c11416
_journal_volume 142
_journal_year 2020
_chemical_formula_moiety 'C7 H13 F N, O4 Re'
_chemical_formula_sum 'C7 H13 F N O4 Re'
_chemical_formula_weight 380.39
_space_group_crystal_system orthorhombic
_space_group_IT_number 38
_space_group_name_Hall 'A 2 -2'
_space_group_name_H-M_alt 'A m m 2'
_atom_sites_solution_hydrogens difmap
_audit_creation_method SHELXL-2014/7
_cell_angle_alpha 90
_cell_angle_beta 90
_cell_angle_gamma 90
_cell_formula_units_Z 2
_cell_length_a 6.15870(10)
_cell_length_b 8.8322(2)
_cell_length_c 9.3515(2)
_cell_measurement_reflns_used 8188
_cell_measurement_temperature 363(2)
_cell_measurement_theta_max 31.7540
_cell_measurement_theta_min 3.1510
_cell_volume 508.674(18)
_computing_cell_refinement 'CrysAlisPro 1.171.39.46 (Rigaku OD, 2018)'
_computing_data_collection 'CrysAlisPro 1.171.39.46 (Rigaku OD, 2018)'
_computing_data_reduction 'CrysAlisPro 1.171.39.46 (Rigaku OD, 2018)'
_computing_molecular_graphics 'DIAMOND (Brandenburg & Putz, 2005)'
_computing_publication_material 'SHELXL-2014/7 (Sheldrick, 2014)'
_computing_structure_refinement 'SHELXL-2014/7 (Sheldrick, 2014)'
_computing_structure_solution 'SHELXL-2014/7 (Sheldrick, 2014)'
_diffrn_ambient_temperature 363(2)
_diffrn_measured_fraction_theta_full 1.000
_diffrn_measured_fraction_theta_max 0.960
_diffrn_measurement_device_type 'XtaLAB Synergy R, DW system, HyPix'
_diffrn_measurement_method 'four-circle diffractometer'
_diffrn_radiation_type MoK\a
_diffrn_radiation_wavelength 0.71073
_diffrn_reflns_av_R_equivalents 0.0372
_diffrn_reflns_av_unetI/netI 0.0224
_diffrn_reflns_Laue_measured_fraction_full 1.000
_diffrn_reflns_Laue_measured_fraction_max 0.960
_diffrn_reflns_limit_h_max 8
_diffrn_reflns_limit_h_min -8
_diffrn_reflns_limit_k_max 12
_diffrn_reflns_limit_k_min -11
_diffrn_reflns_limit_l_max 13
_diffrn_reflns_limit_l_min -13
_diffrn_reflns_number 6464
_diffrn_reflns_point_group_measured_fraction_full 1.000
_diffrn_reflns_point_group_measured_fraction_max 0.960
_diffrn_reflns_theta_full 25.242
_diffrn_reflns_theta_max 31.343
_diffrn_reflns_theta_min 3.173
_diffrn_source 'Rotating-anode X-ray tube'
_exptl_absorpt_coefficient_mu 11.949
_exptl_absorpt_correction_T_max 0.102
_exptl_absorpt_correction_T_min 0.092
_exptl_absorpt_correction_type multi-scan
_exptl_absorpt_process_details 'CrysAlisPro 1.171.39.46 (Rigaku OD, 2018)'
_exptl_crystal_colour colourless
_exptl_crystal_density_diffrn 2.484
_exptl_crystal_description block
_exptl_crystal_F_000 356
_exptl_crystal_size_max 0.210
_exptl_crystal_size_mid 0.210
_exptl_crystal_size_min 0.200
_refine_diff_density_max 0.393
_refine_diff_density_min -0.757
_refine_diff_density_rms 0.113
_refine_ls_abs_structure_details
;
 Refined as an inversion twin.
;
_refine_ls_abs_structure_Flack 0.00(4)
_refine_ls_extinction_method none
_refine_ls_goodness_of_fit_ref 1.003
_refine_ls_hydrogen_treatment constr
_refine_ls_matrix_type full
_refine_ls_number_parameters 60
_refine_ls_number_reflns 881
_refine_ls_number_restraints 79
_refine_ls_restrained_S_all 1.103
_refine_ls_R_factor_all 0.0212
_refine_ls_R_factor_gt 0.0200
_refine_ls_shift/su_max 0.000
_refine_ls_shift/su_mean 0.000
_refine_ls_structure_factor_coef Fsqd
_refine_ls_weighting_details 'w=1/[\s^2^(Fo^2^)+(0.0198P)^2^+0.5200P] where P=(Fo^2^+2Fc^2^)/3'
_refine_ls_weighting_scheme calc
_refine_ls_wR_factor_gt 0.0389
_refine_ls_wR_factor_ref 0.0393
_reflns_Friedel_coverage 0.895
_reflns_Friedel_fraction_full 1.000
_reflns_Friedel_fraction_max 0.960
_reflns_number_gt 860
_reflns_number_total 881
_reflns_threshold_expression 'I > 2\s(I)'
_cod_data_source_file ja0c11416_si_006.cif
_cod_data_source_block Amm2
_cod_depositor_comments 'Adding full bibliography for 4135405--4135410.cif.'
_cod_database_code 4135406
_shelx_shelxl_version_number 2014/7
_shelx_space_group_comment
;
The symmetry employed for this shelxl refinement is uniquely defined
by the following loop, which should always be used as a source of
symmetry information in preference to the above space-group names.
They are only intended as comments.
;
_shelx_estimated_absorpt_t_min 0.188
_shelx_estimated_absorpt_t_max 0.199

loop_
_space_group_symop_operation_xyz
'x, y, z'
'-x, -y, z'
'x, -y, z'
'-x, y, z'
'x, y+1/2, z+1/2'
'-x, -y+1/2, z+1/2'
'x, -y+1/2, z+1/2'
'-x, y+1/2, z+1/2'

loop_
_atom_site_label
_atom_site_type_symbol
_atom_site_fract_x
_atom_site_fract_y
_atom_site_fract_z
_atom_site_U_iso_or_equiv
_atom_site_adp_type
_atom_site_occupancy
_atom_site_site_symmetry_order
_atom_site_calc_flag
_atom_site_refinement_flags_posn
_atom_site_refinement_flags_adp
_atom_site_refinement_flags_occupancy
_atom_site_disorder_assembly
_atom_site_disorder_group
F1 F 0.5000 0.5000 0.6959(7) 0.072(2) Uani 1 4 d DS T P . .
Re1 Re 0.0000 1.0000 -0.0273(4) 0.04490(12) Uani 1 4 d S T P . .
O2 O 0.0000 0.8424(8) 0.0797(9) 0.077(2) Uani 1 2 d S T P . .
O1 O 0.2284(16) 1.0000 -0.1306(9) 0.095(3) Uani 1 2 d S T P . .
N1 N 0.5000 0.5000 1.1094(15) 0.070(6) Uani 1 4 d DS TU P . .
H1A H 0.5000 0.5000 1.2055 0.083 Uiso 1 4 d R U P . .
C1 C 0.587(3) 0.3604(15) 0.8996(16) 0.061(4) Uani 0.5 1 d D U P . .
H1B H 0.7302 0.3434 0.8655 0.074 Uiso 0.5 1 d R U P . .
H1C H 0.5167 0.2816 0.8619 0.074 Uiso 0.5 1 d R U P . .
C2 C 0.575(4) 0.3565(19) 1.0642(18) 0.078(7) Uani 0.5 1 d D U P . .
H2A H 0.7167 0.3346 1.0996 0.093 Uiso 0.5 1 d R U P . .
H2B H 0.4791 0.2788 1.0963 0.093 Uiso 0.5 1 d R U P . .
C3 C 0.754(3) 0.5000 0.892(2) 0.072(6) Uani 0.5 2 d DS TU P . .
H3A H 0.8274 0.5883 0.8571 0.087 Uiso 0.25 1 d R U P . .
H3B H 0.8274 0.4117 0.8571 0.087 Uiso 0.25 1 d R U P . .
C4 C 0.751(3) 0.5000 1.056(2) 0.085(7) Uani 0.5 2 d DS TU P . .
H4A H 0.8235 0.5881 1.0914 0.101 Uiso 0.25 1 d R U P . .
H4B H 0.8235 0.4119 1.0914 0.101 Uiso 0.25 1 d R U P . .
C5 C 0.5000 0.5000 0.8443(15) 0.049(5) Uani 1 4 d DS TU P . .

loop_
_atom_site_aniso_label
_atom_site_aniso_U_11
_atom_site_aniso_U_22
_atom_site_aniso_U_33
_atom_site_aniso_U_23
_atom_site_aniso_U_13
_atom_site_aniso_U_12
F1 0.110(7) 0.076(5) 0.031(3) 0.000 0.000 0.000
Re1 0.0581(2) 0.04052(17) 0.03607(17) 0.000 0.000 0.000
O2 0.096(5) 0.054(4) 0.081(5) 0.018(4) 0.000 0.000
O1 0.101(7) 0.111(7) 0.072(5) 0.000 0.037(5) 0.000
N1 0.134(16) 0.048(11) 0.027(8) 0.000 0.000 0.000
C1 0.090(11) 0.042(7) 0.052(7) -0.016(6) 0.001(8) 0.034(6)
C2 0.13(2) 0.064(10) 0.042(6) 0.000(7) -0.007(9) 0.013(9)
C3 0.044(10) 0.113(17) 0.060(8) 0.000 0.003(9) 0.000
C4 0.092(15) 0.100(16) 0.061(9) 0.000 -0.034(12) 0.000
C5 0.071(11) 0.041(11) 0.034(9) 0.000 0.000 0.000

loop_
_atom_type_symbol
_atom_type_description
_atom_type_scat_dispersion_real
_atom_type_scat_dispersion_imag
_atom_type_scat_source
C C 0.0033 0.0016 'International Tables Vol C Tables 4.2.6.8 and 6.1.1.4'
H H 0.0000 0.0000 'International Tables Vol C Tables 4.2.6.8 and 6.1.1.4'
N N 0.0061 0.0033 'International Tables Vol C Tables 4.2.6.8 and 6.1.1.4'
O O 0.0106 0.0060 'International Tables Vol C Tables 4.2.6.8 and 6.1.1.4'
F F 0.0171 0.0103 'International Tables Vol C Tables 4.2.6.8 and 6.1.1.4'
Re Re -1.0185 7.2310 'International Tables Vol C Tables 4.2.6.8 and 6.1.1.4'

loop_
_geom_angle_atom_site_label_1
_geom_angle_atom_site_label_2
_geom_angle_atom_site_label_3
_geom_angle
_geom_angle_site_symmetry_1
_geom_angle_site_symmetry_3
_geom_angle_publ_flag
O1 Re1 O1 111.0(7) . 2_575 ?
O1 Re1 O2 109.3(2) . 2_575 ?
O1 Re1 O2 109.3(2) 2_575 2_575 ?
O1 Re1 O2 109.3(2) . . ?
O1 Re1 O2 109.3(2) 2_575 . ?
O2 Re1 O2 108.6(6) 2_575 . ?
C2 N1 C2 38(2) . 4_655 ?
C2 N1 C2 127.3(18) . 3_565 ?
C2 N1 C2 145.2(16) 4_655 3_565 ?
C2 N1 C2 145.2(16) . 2_665 ?
C2 N1 C2 127.3(18) 4_655 2_665 ?
C2 N1 C2 38(2) 3_565 2_665 ?
C2 N1 C4 102.7(11) . 2_665 ?
C2 N1 C4 66.1(10) 4_655 2_665 ?
C2 N1 C4 102.7(11) 3_565 2_665 ?
C2 N1 C4 66.1(10) 2_665 2_665 ?
C2 N1 C4 66.1(10) . . ?
C2 N1 C4 102.7(11) 4_655 . ?
C2 N1 C4 66.1(10) 3_565 . ?
C2 N1 C4 102.7(11) 2_665 . ?
C4 N1 C4 143.9(15) 2_665 . ?
C1 C1 C5 68.2(8) 4_655 . ?
C1 C1 C2 87.4(16) 4_655 . ?
C5 C1 C2 111.1(14) . . ?
C1 C1 C3 129.9(7) 4_655 . ?
C5 C1 C3 64.3(9) . . ?
C2 C1 C3 95.2(16) . . ?
C1 C1 C2 57.0(6) 4_655 4_655 ?
C5 C1 C2 96.6(10) . 4_655 ?
C2 C1 C2 30.4(19) . 4_655 ?
C3 C1 C2 113.6(12) . 4_655 ?
C2 C2 N1 70.8(10) 4_655 . ?
C2 C2 C1 92.6(16) 4_655 . ?
N1 C2 C1 107.1(14) . . ?
C2 C2 C4 130.4(8) 4_655 . ?
N1 C2 C4 63.1(11) . . ?
C1 C2 C4 84.5(16) . . ?
C2 C2 C1 57.0(6) 4_655 4_655 ?
N1 C2 C1 93.2(12) . 4_655 ?
C1 C2 C1 35.6(16) . 4_655 ?
C4 C2 C1 107.4(12) . 4_655 ?
C4 C3 C1 87.0(12) . . ?
C4 C3 C1 87.0(12) . 3_565 ?
C1 C3 C1 100.0(13) . 3_565 ?
C4 C3 C5 105.1(15) . . ?
C1 C3 C5 52.8(7) . . ?
C1 C3 C5 52.8(7) 3_565 . ?
C3 C4 N1 108.8(15) . . ?
C3 C4 C2 93.3(12) . . ?
N1 C4 C2 50.8(9) . . ?
C3 C4 C2 93.3(12) . 3_565 ?
N1 C4 C2 50.8(9) . 3_565 ?
C2 C4 C2 98.9(17) . 3_565 ?
F1 C5 C1 111.0(7) . 3_565 ?
F1 C5 C1 111.0(7) . 4_655 ?
C1 C5 C1 137.9(14) 3_565 4_655 ?
F1 C5 C1 111.0(7) . 2_665 ?
C1 C5 C1 43.6(17) 3_565 2_665 ?
C1 C5 C1 117.8(16) 4_655 2_665 ?
F1 C5 C1 111.0(7) . . ?
C1 C5 C1 117.8(16) 3_565 . ?
C1 C5 C1 43.6(17) 4_655 . ?
C1 C5 C1 137.9(14) 2_665 . ?
F1 C5 C3 105.9(8) . . ?
C1 C5 C3 62.9(9) 3_565 . ?
C1 C5 C3 105.0(9) 4_655 . ?
C1 C5 C3 105.0(9) 2_665 . ?
C1 C5 C3 62.9(9) . . ?
F1 C5 C3 105.9(8) . 2_665 ?
C1 C5 C3 105.0(9) 3_565 2_665 ?
C1 C5 C3 62.9(9) 4_655 2_665 ?
C1 C5 C3 62.9(9) 2_665 2_665 ?
C1 C5 C3 105.0(9) . 2_665 ?
C3 C5 C3 148.2(15) . 2_665 ?

loop_
_geom_bond_atom_site_label_1
_geom_bond_atom_site_label_2
_geom_bond_distance
_geom_bond_site_symmetry_2
_geom_bond_publ_flag
F1 C5 1.388(16) . ?
Re1 O1 1.706(8) . ?
Re1 O1 1.706(8) 2_575 ?
Re1 O2 1.714(7) 2_575 ?
Re1 O2 1.714(7) . ?
N1 C2 1.415(18) . ?
N1 C2 1.415(18) 4_655 ?
N1 C2 1.415(18) 3_565 ?
N1 C2 1.415(18) 2_665 ?
N1 C4 1.63(2) 2_665 ?
N1 C4 1.63(2) . ?
C1 C1 1.07(4) 4_655 ?
C1 C5 1.440(14) . ?
C1 C2 1.541(13) . ?
C1 C3 1.610(19) . ?
C1 C2 1.836(15) 4_655 ?
C2 C2 0.93(5) 4_655 ?
C2 C4 1.67(2) . ?
C2 C1 1.836(15) 4_655 ?
C3 C4 1.530(16) . ?
C3 C1 1.610(19) 3_565 ?
C3 C5 1.629(16) . ?
C4 C2 1.67(2) 3_565 ?
C5 C1 1.440(14) 3_565 ?
C5 C1 1.440(14) 4_655 ?
C5 C1 1.440(14) 2_665 ?
C5 C3 1.629(16) 2_665 ?

loop_
_geom_torsion_atom_site_label_1
_geom_torsion_atom_site_label_2
_geom_torsion_atom_site_label_3
_geom_torsion_atom_site_label_4
_geom_torsion
_geom_torsion_site_symmetry_1
_geom_torsion_site_symmetry_2
_geom_torsion_site_symmetry_3
_geom_torsion_site_symmetry_4
_geom_torsion_publ_flag
C2 N1 C2 C2 -135(2) 3_565 . . 4_655 ?
C2 N1 C2 C2 -83.7(4) 2_665 . . 4_655 ?
C4 N1 C2 C2 -17.5(7) 2_665 . . 4_655 ?
C4 N1 C2 C2 -161.3(8) . . . 4_655 ?
C2 N1 C2 C1 87(2) 4_655 . . . ?
C2 N1 C2 C1 -48(4) 3_565 . . . ?
C2 N1 C2 C1 3.0(17) 2_665 . . . ?
C4 N1 C2 C1 69(2) 2_665 . . . ?
C4 N1 C2 C1 -74(2) . . . . ?
C2 N1 C2 C4 161.3(8) 4_655 . . . ?
C2 N1 C2 C4 27(2) 3_565 . . . ?
C2 N1 C2 C4 77.5(9) 2_665 . . . ?
C4 N1 C2 C4 143.7(15) 2_665 . . . ?
C2 N1 C2 C1 53.4(8) 4_655 . . 4_655 ?
C2 N1 C2 C1 -81(2) 3_565 . . 4_655 ?
C2 N1 C2 C1 -30.4(5) 2_665 . . 4_655 ?
C4 N1 C2 C1 35.8(10) 2_665 . . 4_655 ?
C4 N1 C2 C1 -107.9(11) . . . 4_655 ?
C1 C1 C2 C2 0.001(9) 4_655 . . 4_655 ?
C5 C1 C2 C2 65.4(15) . . . 4_655 ?
C3 C1 C2 C2 129.8(7) . . . 4_655 ?
C1 C1 C2 N1 -70.7(16) 4_655 . . . ?
C5 C1 C2 N1 -5(3) . . . . ?
C3 C1 C2 N1 59(2) . . . . ?
C2 C1 C2 N1 -70.7(16) 4_655 . . . ?
C1 C1 C2 C4 -130.4(8) 4_655 . . . ?
C5 C1 C2 C4 -65.0(18) . . . . ?
C3 C1 C2 C4 -0.6(13) . . . . ?
C2 C1 C2 C4 -130.4(8) 4_655 . . . ?
C5 C1 C2 C1 65.4(15) . . . 4_655 ?
C3 C1 C2 C1 129.8(7) . . . 4_655 ?
C2 C1 C2 C1 -0.001(18) 4_655 . . 4_655 ?
C1 C1 C3 C4 91.5(11) 4_655 . . . ?
C5 C1 C3 C4 111.6(11) . . . . ?
C2 C1 C3 C4 0.6(15) . . . . ?
C2 C1 C3 C4 25.7(14) 4_655 . . . ?
C1 C1 C3 C1 5.1(18) 4_655 . . 3_565 ?
C5 C1 C3 C1 25.2(13) . . . 3_565 ?
C2 C1 C3 C1 -85.8(18) . . . 3_565 ?
C2 C1 C3 C1 -60.7(15) 4_655 . . 3_565 ?
C1 C1 C3 C5 -20.1(10) 4_655 . . . ?
C2 C1 C3 C5 -111.0(16) . . . . ?
C2 C1 C3 C5 -85.9(11) 4_655 . . . ?
C1 C3 C4 N1 -50.1(6) . . . . ?
C1 C3 C4 N1 50.1(6) 3_565 . . . ?
C5 C3 C4 N1 0.000(4) . . . . ?
C1 C3 C4 C2 -0.6(13) . . . . ?
C1 C3 C4 C2 99.6(7) 3_565 . . . ?
C5 C3 C4 C2 49.5(9) . . . . ?
C1 C3 C4 C2 -99.6(8) . . . 3_565 ?
C1 C3 C4 C2 0.6(14) 3_565 . . 3_565 ?
C5 C3 C4 C2 -49.5(9) . . . 3_565 ?
C2 N1 C4 C3 78.5(9) . . . . ?
C2 N1 C4 C3 66.7(9) 4_655 . . . ?
C2 N1 C4 C3 -78.5(9) 3_565 . . . ?
C2 N1 C4 C3 -66.7(9) 2_665 . . . ?
C4 N1 C4 C3 0.000(10) 2_665 . . . ?
C2 N1 C4 C2 -11.8(8) 4_655 . . . ?
C2 N1 C4 C2 -157.0(18) 3_565 . . . ?
C2 N1 C4 C2 -145.2(16) 2_665 . . . ?
C4 N1 C4 C2 -78.5(9) 2_665 . . . ?
C2 N1 C4 C2 157.0(18) . . . 3_565 ?
C2 N1 C4 C2 145.2(16) 4_655 . . 3_565 ?
C2 N1 C4 C2 11.8(8) 2_665 . . 3_565 ?
C4 N1 C4 C2 78.5(9) 2_665 . . 3_565 ?
C2 C2 C4 C3 -88.2(13) 4_655 . . . ?
N1 C2 C4 C3 -111.7(12) . . . . ?
C1 C2 C4 C3 0.6(14) . . . . ?
C1 C2 C4 C3 -27.1(14) 4_655 . . . ?
C2 C2 C4 N1 23.5(11) 4_655 . . . ?
C1 C2 C4 N1 112.3(16) . . . . ?
C1 C2 C4 N1 84.6(12) 4_655 . . . ?
C2 C2 C4 C2 5.6(19) 4_655 . . 3_565 ?
N1 C2 C4 C2 -17.9(14) . . . 3_565 ?
C1 C2 C4 C2 94.4(16) . . . 3_565 ?
C1 C2 C4 C2 66.7(16) 4_655 . . 3_565 ?
C1 C1 C5 F1 -98.9(5) 4_655 . . . ?
C2 C1 C5 F1 -176.9(17) . . . . ?
C3 C1 C5 F1 97.6(9) . . . . ?
C2 C1 C5 F1 -149.3(6) 4_655 . . . ?
C1 C1 C5 C1 131.6(15) 4_655 . . 3_565 ?
C2 C1 C5 C1 54(3) . . . 3_565 ?
C3 C1 C5 C1 -32.0(17) . . . 3_565 ?
C2 C1 C5 C1 81.1(16) 4_655 . . 3_565 ?
C2 C1 C5 C1 -78(2) . . . 4_655 ?
C3 C1 C5 C1 -163.5(8) . . . 4_655 ?
C2 C1 C5 C1 -50.5(8) 4_655 . . 4_655 ?
C1 C1 C5 C1 81.1(5) 4_655 . . 2_665 ?
C2 C1 C5 C1 3.1(17) . . . 2_665 ?
C3 C1 C5 C1 -82.4(9) . . . 2_665 ?
C2 C1 C5 C1 30.7(6) 4_655 . . 2_665 ?
C1 C1 C5 C3 163.5(8) 4_655 . . . ?
C2 C1 C5 C3 86(2) . . . . ?
C2 C1 C5 C3 113.1(12) 4_655 . . . ?
C1 C1 C5 C3 15.1(7) 4_655 . . 2_665 ?
C2 C1 C5 C3 -63(2) . . . 2_665 ?
C3 C1 C5 C3 -148.4(15) . . . 2_665 ?
C2 C1 C5 C3 -35.3(11) 4_655 . . 2_665 ?
C4 C3 C5 F1 180.000(4) . . . . ?
C1 C3 C5 F1 -105.9(8) . . . . ?
C1 C3 C5 F1 105.9(8) 3_565 . . . ?
C4 C3 C5 C1 74.1(8) . . . 3_565 ?
C1 C3 C5 C1 148.2(16) . . . 3_565 ?
C4 C3 C5 C1 -62.4(8) . . . 4_655 ?
C1 C3 C5 C1 11.7(7) . . . 4_655 ?
C1 C3 C5 C1 -136.6(14) 3_565 . . 4_655 ?
C4 C3 C5 C1 62.4(8) . . . 2_665 ?
C1 C3 C5 C1 136.6(14) . . . 2_665 ?
C1 C3 C5 C1 -11.7(7) 3_565 . . 2_665 ?
C4 C3 C5 C1 -74.1(8) . . . . ?
C1 C3 C5 C1 -148.2(16) 3_565 . . . ?
C4 C3 C5 C3 0.000(7) . . . 2_665 ?
C1 C3 C5 C3 74.1(8) . . . 2_665 ?
C1 C3 C5 C3 -74.1(8) 3_565 . . 2_665 ?
